data_2233059
loop_
_publ_author_name
'Zhang, Fan'
'Yang, Yong-Li'

_publ_section_title
;
 (Nitrato-\k<i>O</i>)bis[5-(pyridin-2-yl)pyrazine-2-carbonitrile-\k^2^<i>N</i>^4^,<i>N</i>^5^]silver(I)
;
_journal_coeditor_code ZQ2135
_journal_issue 12
_journal_name_full 'Acta Crystallographica Section E'
_journal_page_first m1863
_journal_paper_doi 10.1107/S1600536811049221
_journal_volume 67
_journal_year 2011
_chemical_formula_iupac '[Ag (N O3) (C10 H6 N4)2]'
_chemical_formula_moiety 'C20 H12 Ag N9 O3'
_chemical_formula_sum 'C20 H12 Ag N9 O3'
_chemical_formula_weight 534.26
_chemical_name_systematic
;
(Nitrato-\k<i>O</i>)bis[5-(pyridin-2-yl)pyrazine-2-carbonitrile-
\k^2^<i>N</i>^4^,<i>N</i>^5^]silver(I)
;
_space_group_IT_number 61
_symmetry_cell_setting orthorhombic
_symmetry_space_group_name_Hall '-P 2ac 2ab'
_symmetry_space_group_name_H-M 'P b c a'
_atom_sites_solution_hydrogens geom
_atom_sites_solution_primary direct
_atom_sites_solution_secondary difmap
_audit_creation_method SHELXL97
_cell_angle_alpha 90.00
_cell_angle_beta 90.00
_cell_angle_gamma 90.00
_cell_formula_units_Z 8
_cell_length_a 14.000(3)
_cell_length_b 12.133(2)
_cell_length_c 23.832(4)
_cell_measurement_temperature 293(2)
_cell_volume 4048.2(13)
_computing_cell_refinement '<i>SAINT</i> (Bruker, 2007)'
_computing_data_collection '<i>APEX2</i> (Bruker, 2007)'
_computing_data_reduction '<i>SAINT</i> (Bruker, 2007)'
_computing_molecular_graphics '<i>SHELXTL</i> (Sheldrick, 2008)'
_computing_publication_material
;
<i>SHELXTL</i> (Sheldrick, 2008) and <i>PLATON</i> (Spek, 2009)
;
_computing_structure_refinement 'SHELXL97 (Sheldrick, 2008)'
_computing_structure_solution 'SHELXS97 (Sheldrick, 2008)'
_diffrn_ambient_temperature 293(2)
_diffrn_measured_fraction_theta_full 0.999
_diffrn_measured_fraction_theta_max 0.999
_diffrn_measurement_device_type 'Bruker APEXII CCD area-detector'
_diffrn_measurement_method '\w scans'
_diffrn_radiation_monochromator graphite
_diffrn_radiation_source 'fine-focus sealed tube'
_diffrn_radiation_type MoK\a
_diffrn_radiation_wavelength 0.71073
_diffrn_reflns_av_R_equivalents 0.0370
_diffrn_reflns_av_sigmaI/netI 0.0281
_diffrn_reflns_limit_h_max 16
_diffrn_reflns_limit_h_min -18
_diffrn_reflns_limit_k_max 16
_diffrn_reflns_limit_k_min -12
_diffrn_reflns_limit_l_max 31
_diffrn_reflns_limit_l_min -31
_diffrn_reflns_number 27695
_diffrn_reflns_theta_full 28.30
_diffrn_reflns_theta_max 28.30
_diffrn_reflns_theta_min 1.71
_exptl_absorpt_coefficient_mu 1.042
_exptl_absorpt_correction_T_max 1.000
_exptl_absorpt_correction_T_min 0.631
_exptl_absorpt_correction_type multi-scan
_exptl_absorpt_process_details '(SADABS; Bruker, 2007)'
_exptl_crystal_colour yellow
_exptl_crystal_density_diffrn 1.753
_exptl_crystal_density_method 'not measured'
_exptl_crystal_description block
_exptl_crystal_F_000 2128
_exptl_crystal_size_max 0.44
_exptl_crystal_size_mid 0.35
_exptl_crystal_size_min 0.25
_refine_diff_density_max 0.462
_refine_diff_density_min -0.283
_refine_ls_extinction_method none
_refine_ls_goodness_of_fit_ref 1.025
_refine_ls_hydrogen_treatment constr
_refine_ls_matrix_type full
_refine_ls_number_parameters 298
_refine_ls_number_reflns 5029
_refine_ls_number_restraints 0
_refine_ls_restrained_S_all 1.025
_refine_ls_R_factor_all 0.0646
_refine_ls_R_factor_gt 0.0336
_refine_ls_shift/su_max 0.002
_refine_ls_shift/su_mean 0.000
_refine_ls_structure_factor_coef Fsqd
_refine_ls_weighting_details 'w=1/[\s^2^(Fo^2^)+(0.0413P)^2^+2.5136P] P=(Fo^2^+2Fc^2^)/3'
_refine_ls_weighting_scheme calc
_refine_ls_wR_factor_gt 0.0808
_refine_ls_wR_factor_ref 0.0990
_reflns_number_gt 3255
_reflns_number_total 5029
_reflns_threshold_expression I>2sigma(I)
_cod_data_source_file zq2135.cif
_cod_data_source_block I
_cod_original_cell_volume 4048.4(13)
_cod_database_code 2233059
_cod_database_fobs_code 2233059

loop_
_symmetry_equiv_pos_as_xyz
'x, y, z'
'-x+1/2, -y, z+1/2'
'-x, y+1/2, -z+1/2'
'x+1/2, -y+1/2, -z'
'-x, -y, -z'
'x-1/2, y, -z-1/2'
'x, -y-1/2, z-1/2'
'-x-1/2, y-1/2, z'

loop_
_atom_site_type_symbol
_atom_site_label
_atom_site_fract_x
_atom_site_fract_y
_atom_site_fract_z
_atom_site_U_iso_or_equiv
_atom_site_adp_type
_atom_site_calc_flag
_atom_site_refinement_flags
_atom_site_occupancy
_atom_site_symmetry_multiplicity
Ag Ag1 0.15007(2) 0.51787(2) 0.601301(9) 0.06172(11) Uani d . 1 1
N N5 0.1257(2) 0.6243(2) 0.69391(10) 0.0614(7) Uani d . 1 1
N N2 0.14122(18) 0.4141(2) 0.50864(9) 0.0578(6) Uani d . 1 1
C C19 0.1326(3) 0.7327(3) 0.70324(12) 0.0667(9) Uani d . 1 1
H H19A 0.1353 0.7807 0.6729 0.080 Uiso calc R 1 1
C C16 0.1216(2) 0.5589(2) 0.73859(11) 0.0483(6) Uani d . 1 1
N N6 0.1332(2) 0.7114(2) 0.80173(10) 0.0705(8) Uani d . 1 1
C C15 0.1147(2) 0.4379(2) 0.72912(11) 0.0462(6) Uani d . 1 1
C C20 0.1401(3) 0.8922(3) 0.76683(13) 0.0628(8) Uani d . 1 1
C C18 0.1356(2) 0.7745(2) 0.75668(12) 0.0539(7) Uani d . 1 1
C C1 0.1550(2) 0.3072(3) 0.49880(13) 0.0640(8) Uani d . 1 1
H H1A 0.1696 0.2608 0.5286 0.077 Uiso calc R 1 1
N N4 0.11379(19) 0.4031(2) 0.67615(9) 0.0540(6) Uani d . 1 1
N N3 0.1261(3) 0.3264(3) 0.40160(11) 0.0812(9) Uani d . 1 1
C C4 0.1200(2) 0.4781(3) 0.46515(11) 0.0538(7) Uani d . 1 1
C C5 0.1057(2) 0.5976(3) 0.47527(11) 0.0522(7) Uani d . 1 1
N N8 0.1425(3) 0.9830(3) 0.77670(15) 0.0860(11) Uani d . 1 1
C C2 0.1481(2) 0.2638(3) 0.44573(13) 0.0618(8) Uani d . 1 1
C C13 0.1112(3) 0.2529(3) 0.76347(13) 0.0649(9) Uani d . 1 1
H H13A 0.1102 0.2027 0.7930 0.078 Uiso calc R 1 1
N N1 0.1064(2) 0.6321(2) 0.52862(9) 0.0609(7) Uani d . 1 1
C C17B 0.1266(3) 0.6037(3) 0.79202(12) 0.0690(10) Uani d . 1 1
H H17A 0.1252 0.5561 0.8226 0.083 Uiso calc R 1 1
C C11 0.1116(3) 0.2943(3) 0.66699(12) 0.0643(9) Uani d . 1 1
H H11A 0.1100 0.2694 0.6301 0.077 Uiso calc R 1 1
C C6 0.0916(3) 0.6712(3) 0.43157(12) 0.0668(9) Uani d . 1 1
H H6A 0.0907 0.6461 0.3947 0.080 Uiso calc R 1 1
C C14 0.1122(3) 0.3652(3) 0.77357(12) 0.0606(8) Uani d . 1 1
H H14A 0.1112 0.3915 0.8102 0.073 Uiso calc R 1 1
C C12 0.1117(3) 0.2179(3) 0.70918(13) 0.0637(8) Uani d . 1 1
H H12A 0.1120 0.1430 0.7009 0.076 Uiso calc R 1 1
C C10 0.1610(3) 0.1471(4) 0.43460(15) 0.0709(9) Uani d . 1 1
C C9 0.0938(3) 0.7393(3) 0.53821(13) 0.0724(10) Uani d . 1 1
H H9A 0.0941 0.7631 0.5753 0.087 Uiso calc R 1 1
C C7 0.0789(3) 0.7812(3) 0.44284(13) 0.0761(11) Uani d . 1 1
H H7A 0.0693 0.8311 0.4137 0.091 Uiso calc R 1 1
C C8 0.0805(3) 0.8168(3) 0.49718(14) 0.0752(10) Uani d . 1 1
H H8A 0.0728 0.8909 0.5060 0.090 Uiso calc R 1 1
N N7 0.1715(3) 0.0567(3) 0.42452(16) 0.0910(10) Uani d . 1 1
C C3 0.1130(3) 0.4318(3) 0.41204(13) 0.0793(11) Uani d . 1 1
H H3A 0.0981 0.4780 0.3821 0.095 Uiso calc R 1 1
N N9 0.3705(3) 0.5055(3) 0.60786(12) 0.0663(8) Uani d . 1 1
O O1 0.3136(2) 0.4333(3) 0.61980(14) 0.0984(9) Uani d . 1 1
O O2 0.3387(3) 0.5884(3) 0.58609(14) 0.1118(11) Uani d . 1 1
O O3 0.4546(3) 0.4916(3) 0.61817(18) 0.1278(13) Uani d . 1 1

loop_
_atom_site_aniso_label
_atom_site_aniso_U_11
_atom_site_aniso_U_22
_atom_site_aniso_U_33
_atom_site_aniso_U_12
_atom_site_aniso_U_13
_atom_site_aniso_U_23
Ag1 0.0916(2) 0.06265(17) 0.03086(12) 0.00339(13) -0.00402(10) 0.01006(10)
N5 0.105(2) 0.0443(14) 0.0350(12) -0.0033(13) 0.0086(12) 0.0042(10)
N2 0.0754(17) 0.0645(17) 0.0334(11) 0.0054(13) -0.0044(11) 0.0051(11)
C19 0.114(3) 0.0477(18) 0.0387(14) -0.0044(17) 0.0097(16) 0.0058(13)
C16 0.0663(18) 0.0449(15) 0.0339(13) 0.0023(13) 0.0041(11) 0.0039(11)
N6 0.124(3) 0.0491(15) 0.0385(12) 0.0014(15) 0.0042(14) -0.0024(12)
C15 0.0623(17) 0.0428(15) 0.0334(12) 0.0014(13) 0.0018(11) -0.0008(11)
C20 0.090(2) 0.050(2) 0.0479(16) -0.0007(17) 0.0101(16) -0.0005(14)
C18 0.072(2) 0.0433(16) 0.0464(15) 0.0000(14) 0.0079(13) -0.0014(13)
C1 0.080(2) 0.069(2) 0.0432(16) 0.0067(17) -0.0080(15) 0.0051(15)
N4 0.0842(17) 0.0446(14) 0.0332(11) 0.0018(12) 0.0021(11) 0.0007(10)
N3 0.127(3) 0.077(2) 0.0402(14) -0.0038(19) -0.0035(15) -0.0020(14)
C4 0.0628(18) 0.066(2) 0.0320(13) -0.0044(15) 0.0005(12) 0.0074(13)
C5 0.0596(17) 0.0646(19) 0.0322(12) -0.0027(15) -0.0009(12) 0.0089(12)
N8 0.139(3) 0.0503(18) 0.069(2) -0.0001(18) 0.0090(19) -0.0048(15)
C2 0.068(2) 0.068(2) 0.0493(16) -0.0040(17) -0.0014(14) -0.0036(15)
C13 0.104(3) 0.0476(18) 0.0434(15) -0.0059(17) -0.0042(16) 0.0107(13)
N1 0.0833(18) 0.0636(17) 0.0358(12) -0.0005(14) -0.0047(12) 0.0078(12)
C17B 0.128(3) 0.0420(17) 0.0372(15) 0.0015(18) 0.0034(16) 0.0044(13)
C11 0.108(3) 0.0482(18) 0.0373(15) -0.0021(17) -0.0001(15) -0.0038(13)
C6 0.087(2) 0.078(2) 0.0353(14) 0.0091(19) 0.0002(14) 0.0127(15)
C14 0.097(2) 0.0517(18) 0.0330(14) -0.0058(17) -0.0010(14) 0.0045(13)
C12 0.097(2) 0.0418(17) 0.0527(17) -0.0037(16) -0.0004(16) -0.0017(14)
C10 0.074(2) 0.080(3) 0.059(2) 0.000(2) -0.0075(16) -0.0096(19)
C9 0.106(3) 0.068(2) 0.0438(16) 0.003(2) -0.0050(17) 0.0031(16)
C7 0.104(3) 0.075(3) 0.0491(18) 0.014(2) 0.0014(18) 0.0234(17)
C8 0.102(3) 0.066(2) 0.0574(19) 0.0054(19) -0.0033(18) 0.0120(17)
N7 0.097(3) 0.078(2) 0.098(3) 0.004(2) -0.022(2) -0.021(2)
C3 0.134(3) 0.069(2) 0.0357(15) -0.003(2) -0.0082(18) 0.0084(16)
N9 0.083(2) 0.065(2) 0.0509(16) -0.0066(15) 0.0031(14) -0.0043(13)
O1 0.093(2) 0.084(2) 0.118(2) -0.0032(17) -0.0003(17) 0.0475(18)
O2 0.175(3) 0.0582(17) 0.102(2) -0.0110(18) -0.027(2) 0.0188(17)
O3 0.078(2) 0.156(3) 0.150(3) -0.005(2) -0.008(2) -0.026(2)

loop_
_atom_type_symbol
_atom_type_description
_atom_type_scat_dispersion_real
_atom_type_scat_dispersion_imag
_atom_type_scat_source
C C 0.0033 0.0016 'International Tables Vol C Tables 4.2.6.8 and 6.1.1.4'
H H 0.0000 0.0000 'International Tables Vol C Tables 4.2.6.8 and 6.1.1.4'
N N 0.0061 0.0033 'International Tables Vol C Tables 4.2.6.8 and 6.1.1.4'
O O 0.0106 0.0060 'International Tables Vol C Tables 4.2.6.8 and 6.1.1.4'
Ag Ag -0.8971 1.1015 'International Tables Vol C Tables 4.2.6.8 and 6.1.1.4'

loop_
_geom_angle_atom_site_label_1
_geom_angle_atom_site_label_2
_geom_angle_atom_site_label_3
_geom_angle
N1 Ag1 N4 151.94(10)
N1 Ag1 N2 68.39(9)
N4 Ag1 N2 111.09(9)
N1 Ag1 O1 127.70(10)
N4 Ag1 O1 79.74(9)
N2 Ag1 O1 89.70(10)
N1 Ag1 N5 107.92(9)
N4 Ag1 N5 67.26(8)
N2 Ag1 N5 169.60(9)
O1 Ag1 N5 99.92(10)
C16 N5 C19 117.2(3)
C16 N5 Ag1 113.13(18)
C19 N5 Ag1 128.68(19)
C4 N2 C1 117.6(3)
C4 N2 Ag1 113.5(2)
C1 N2 Ag1 128.9(2)
N5 C19 C18 121.4(3)
N5 C19 H19A 119.3
C18 C19 H19A 119.3
N5 C16 C17B 120.0(3)
N5 C16 C15 118.0(2)
C17B C16 C15 121.9(2)
C18 N6 C17B 115.5(3)
N4 C15 C14 121.7(3)
N4 C15 C16 117.2(2)
C14 C15 C16 121.1(2)
N8 C20 C18 177.4(4)
N6 C18 C19 122.7(3)
N6 C18 C20 115.9(3)
C19 C18 C20 121.4(3)
N2 C1 C2 121.7(3)
N2 C1 H1A 119.2
C2 C1 H1A 119.2
C15 N4 C11 117.9(2)
C15 N4 Ag1 122.46(19)
C11 N4 Ag1 118.15(19)
C3 N3 C2 115.9(3)
N2 C4 C3 119.4(3)
N2 C4 C5 118.3(2)
C3 C4 C5 122.3(3)
N1 C5 C6 120.9(3)
N1 C5 C4 117.3(2)
C6 C5 C4 121.8(3)
N3 C2 C1 121.7(3)
N3 C2 C10 116.1(3)
C1 C2 C10 122.2(3)
C12 C13 C14 118.2(3)
C12 C13 H13A 120.9
C14 C13 H13A 120.9
C9 N1 C5 117.8(3)
C9 N1 Ag1 119.6(2)
C5 N1 Ag1 121.9(2)
N6 C17B C16 123.2(3)
N6 C17B H17A 118.4
C16 C17B H17A 118.4
N4 C11 C12 123.3(3)
N4 C11 H11A 118.4
C12 C11 H11A 118.4
C7 C6 C5 119.8(3)
C7 C6 H6A 120.1
C5 C6 H6A 120.1
C15 C14 C13 119.8(3)
C15 C14 H14A 120.1
C13 C14 H14A 120.1
C13 C12 C11 119.1(3)
C13 C12 H12A 120.4
C11 C12 H12A 120.4
N7 C10 C2 178.2(4)
N1 C9 C8 124.5(3)
N1 C9 H9A 117.8
C8 C9 H9A 117.8
C8 C7 C6 119.4(3)
C8 C7 H7A 120.3
C6 C7 H7A 120.3
C7 C8 C9 117.5(3)
C7 C8 H8A 121.2
C9 C8 H8A 121.2
N3 C3 C4 123.7(3)
N3 C3 H3A 118.1
C4 C3 H3A 118.1
O3 N9 O2 123.7(4)
O3 N9 O1 119.2(4)
O2 N9 O1 117.0(4)
N9 O1 Ag1 105.0(2)

loop_
_geom_bond_atom_site_label_1
_geom_bond_atom_site_label_2
_geom_bond_distance
Ag1 N1 2.301(2)
Ag1 N4 2.319(2)
Ag1 N2 2.545(3)
Ag1 O1 2.547(3)
Ag1 N5 2.579(2)
N5 C16 1.329(3)
N5 C19 1.338(4)
N2 C4 1.329(4)
N2 C1 1.332(4)
C19 C18 1.371(4)
C19 H19A 0.9300
C16 C17B 1.386(4)
C16 C15 1.489(4)
N6 C18 1.319(4)
N6 C17B 1.331(4)
C15 N4 1.331(3)
C15 C14 1.379(4)
C20 N8 1.128(4)
C20 C18 1.450(4)
C1 C2 1.373(4)
C1 H1A 0.9300
N4 C11 1.338(4)
N3 C3 1.317(5)
N3 C2 1.333(4)
C4 C3 1.388(4)
C4 C5 1.483(4)
C5 N1 1.338(4)
C5 C6 1.386(4)
C2 C10 1.453(6)
C13 C12 1.362(4)
C13 C14 1.383(4)
C13 H13A 0.9300
N1 C9 1.333(4)
C17B H17A 0.9300
C11 C12 1.368(4)
C11 H11A 0.9300
C6 C7 1.374(5)
C6 H6A 0.9300
C14 H14A 0.9300
C12 H12A 0.9300
C10 N7 1.132(5)
C9 C8 1.369(4)
C9 H9A 0.9300
C7 C8 1.365(5)
C7 H7A 0.9300
C8 H8A 0.9300
C3 H3A 0.9300
N9 O3 1.215(5)
N9 O2 1.216(4)
N9 O1 1.218(4)

loop_
_geom_hbond_atom_site_label_D
_geom_hbond_atom_site_label_H
_geom_hbond_atom_site_label_A
_geom_hbond_site_symmetry_A
_geom_hbond_distance_DH
_geom_hbond_distance_HA
_geom_hbond_distance_DA
_geom_hbond_angle_DHA
_geom_hbond_publ_flag
C19 H19A O1 8_665 0.93 2.35 3.233(3) 157 y
C11 H11A O2 8_655 0.93 2.54 3.232(5) 132 y
C13 H13A N8 1_545 0.93 2.73 3.319(3) 122 y

loop_
_geom_torsion_atom_site_label_1
_geom_torsion_atom_site_label_2
_geom_torsion_atom_site_label_3
_geom_torsion_atom_site_label_4
_geom_torsion
N1 Ag1 N5 C16 161.6(2)
N4 Ag1 N5 C16 11.1(2)
N2 Ag1 N5 C16 94.1(5)
O1 Ag1 N5 C16 -63.2(2)
N1 Ag1 N5 C19 -30.4(3)
N4 Ag1 N5 C19 179.1(3)
N2 Ag1 N5 C19 -98.0(5)
O1 Ag1 N5 C19 104.7(3)
N1 Ag1 N2 C4 2.6(2)
N4 Ag1 N2 C4 152.4(2)
O1 Ag1 N2 C4 -128.7(2)
N5 Ag1 N2 C4 73.6(5)
N1 Ag1 N2 C1 -177.5(3)
N4 Ag1 N2 C1 -27.7(3)
O1 Ag1 N2 C1 51.2(3)
N5 Ag1 N2 C1 -106.5(5)
C16 N5 C19 C18 0.2(5)
Ag1 N5 C19 C18 -167.3(3)
C19 N5 C16 C17B -1.4(5)
Ag1 N5 C16 C17B 168.0(3)
C19 N5 C16 C15 -179.5(3)
Ag1 N5 C16 C15 -10.1(3)
N5 C16 C15 N4 0.4(4)
C17B C16 C15 N4 -177.7(3)
N5 C16 C15 C14 178.7(3)
C17B C16 C15 C14 0.6(5)
C17B N6 C18 C19 -0.7(5)
C17B N6 C18 C20 178.4(3)
N5 C19 C18 N6 0.9(6)
N5 C19 C18 C20 -178.1(3)
C4 N2 C1 C2 0.3(5)
Ag1 N2 C1 C2 -179.6(2)
C14 C15 N4 C11 -0.9(5)
C16 C15 N4 C11 177.3(3)
C14 C15 N4 Ag1 -166.7(2)
C16 C15 N4 Ag1 11.5(4)
N1 Ag1 N4 C15 -97.5(3)
N2 Ag1 N4 C15 179.1(2)
O1 Ag1 N4 C15 93.5(3)
N5 Ag1 N4 C15 -11.9(2)
N1 Ag1 N4 C11 96.8(3)
N2 Ag1 N4 C11 13.4(3)
O1 Ag1 N4 C11 -72.3(3)
N5 Ag1 N4 C11 -177.7(3)
C1 N2 C4 C3 0.1(5)
Ag1 N2 C4 C3 180.0(3)
C1 N2 C4 C5 -179.3(3)
Ag1 N2 C4 C5 0.6(3)
N2 C4 C5 N1 -5.9(4)
C3 C4 C5 N1 174.7(3)
N2 C4 C5 C6 174.4(3)
C3 C4 C5 C6 -5.0(5)
C3 N3 C2 C1 0.9(6)
C3 N3 C2 C10 179.0(4)
N2 C1 C2 N3 -0.8(5)
N2 C1 C2 C10 -178.8(3)
C6 C5 N1 C9 -0.5(5)
C4 C5 N1 C9 179.8(3)
C6 C5 N1 Ag1 -171.4(2)
C4 C5 N1 Ag1 8.9(4)
N4 Ag1 N1 C9 88.5(3)
N2 Ag1 N1 C9 -176.9(3)
O1 Ag1 N1 C9 -105.2(3)
N5 Ag1 N1 C9 13.4(3)
N4 Ag1 N1 C5 -100.8(3)
N2 Ag1 N1 C5 -6.2(2)
O1 Ag1 N1 C5 65.5(3)
N5 Ag1 N1 C5 -175.9(2)
C18 N6 C17B C16 -0.6(6)
N5 C16 C17B N6 1.7(6)
C15 C16 C17B N6 179.7(3)
C15 N4 C11 C12 -0.9(5)
Ag1 N4 C11 C12 165.4(3)
N1 C5 C6 C7 0.5(5)
C4 C5 C6 C7 -179.8(3)
N4 C15 C14 C13 1.8(5)
C16 C15 C14 C13 -176.4(3)
C12 C13 C14 C15 -0.7(6)
C14 C13 C12 C11 -1.0(6)
N4 C11 C12 C13 1.9(6)
C5 N1 C9 C8 -0.2(6)
Ag1 N1 C9 C8 170.9(3)
C5 C6 C7 C8 0.1(6)
C6 C7 C8 C9 -0.7(6)
N1 C9 C8 C7 0.8(6)
C2 N3 C3 C4 -0.5(6)
N2 C4 C3 N3 0.0(6)
C5 C4 C3 N3 179.4(4)
O3 N9 O1 Ag1 172.5(3)
O2 N9 O1 Ag1 -7.3(4)
N1 Ag1 O1 N9 39.1(3)
N4 Ag1 O1 N9 -147.4(3)
N2 Ag1 O1 N9 101.1(2)
N5 Ag1 O1 N9 -82.9(2)
